data_7231216
loop_
_publ_author_name
'Zimmer, Ge\'orgia C.'
'Pagliari, Anderson B.'
'Bender, Caroline R.'
'Salbego, Paulo R. S.'
'Orlando, Tain\'ara'
'H\"orner, Manfredo'
'Zanatta, Nilo'
'Bonacorso, Helio G.'
'Martins, Marcos A. P.'

_publ_section_title
;
 Insights on conformation in the solid state: a case study -- s-cis and/or
 s-trans crystallization of
 5(3)-aryl-3(5)-carboxyethyl-1-tert-butylpyrazoles
;
_journal_issue 35
_journal_name_full CrystEngComm
_journal_page_first 5154
_journal_paper_doi 10.1039/C8CE00984H
_journal_volume 20
_journal_year 2018
_chemical_compound_source 'synthesis as described'
_chemical_formula_moiety 'C16 H19 Cl N2 O2'
_chemical_formula_sum 'C16 H19 Cl N2 O2'
_chemical_formula_weight 306.78
_chemical_melting_point ?
_chemical_name_common pyrazole
_chemical_name_systematic
;
'ethyl 5-(4-clorophenyl)-1-(tert-butyl)-1H-pyrazole-3-carboxylate'
;
_space_group_IT_number 2
_space_group_name_Hall '-P 1'
_space_group_name_H-M_alt 'P -1'
_symmetry_cell_setting triclinic
_symmetry_Int_Tables_number 2
_symmetry_space_group_name_Hall '-P 1'
_symmetry_space_group_name_H-M 'P -1'
_atom_sites_solution_hydrogens geom
_atom_sites_solution_primary direct
_atom_sites_solution_secondary difmap
_audit_conform_dict_location ftp://ftp.iucr.org/pub/cif_core.dic
_audit_conform_dict_name cif_core.dic
_audit_conform_dict_version 2.4.3
_audit_creation_date 2018-03-14T14:24:53-00:00
_audit_creation_method 'WinGX routine CIF_UPDATE'
_audit_update_record
;
2018-03-14 deposited with the CCDC.
2018-07-23 downloaded from the CCDC.
;
_cell_angle_alpha 62.661(2)
_cell_angle_beta 67.366(2)
_cell_angle_gamma 81.873(3)
_cell_formula_units_Z 4
_cell_length_a 10.9637(5)
_cell_length_b 13.2546(6)
_cell_length_c 13.9344(6)
_cell_measurement_reflns_used 3781
_cell_measurement_temperature 293(2)
_cell_measurement_theta_max 19.459
_cell_measurement_theta_min 2.275
_cell_measurement_wavelength 0.71073
_cell_volume 1658.68(13)
_computing_cell_refinement 'BRUKER SAINT'
_computing_data_collection 'BRUKER APEX-III'
_computing_data_reduction 'BRUKER SOFTWARE'
_computing_molecular_graphics 'ORTEP-3 (Farrugia, 2000)'
_computing_publication_material 'SHELXL-97 (Sheldrick, 1997)'
_computing_structure_refinement 'SHELXL-2016/4 (Sheldrick, 2016)'
_computing_structure_solution 'SHELXT 2014/5 (Sheldrick, 2014)'
_diffrn_ambient_temperature 293(2)
_diffrn_detector_area_resol_mean none
_diffrn_measured_fraction_theta_full 1
_diffrn_measured_fraction_theta_max 0.992
_diffrn_measurement_device_type 'X8 APEX II'
_diffrn_measurement_method 'phi and omega scans'
_diffrn_radiation_probe x-ray
_diffrn_radiation_type MoK\a
_diffrn_radiation_wavelength 0.71073
_diffrn_reflns_av_R_equivalents 0.0742
_diffrn_reflns_av_unetI/netI 0.067
_diffrn_reflns_Laue_measured_fraction_full 1
_diffrn_reflns_Laue_measured_fraction_max 0.992
_diffrn_reflns_limit_h_max 14
_diffrn_reflns_limit_h_min -14
_diffrn_reflns_limit_k_max 16
_diffrn_reflns_limit_k_min -17
_diffrn_reflns_limit_l_max 17
_diffrn_reflns_limit_l_min -17
_diffrn_reflns_number 50297
_diffrn_reflns_point_group_measured_fraction_full 1
_diffrn_reflns_point_group_measured_fraction_max 0.992
_diffrn_reflns_theta_full 25.242
_diffrn_reflns_theta_max 27.305
_diffrn_reflns_theta_min 1.731
_diffrn_source 'fine-focus sealed tube'
_diffrn_standards_number 0
_exptl_absorpt_coefficient_mu 0.236
_exptl_absorpt_correction_T_max 0.976
_exptl_absorpt_correction_T_min 0.954
_exptl_absorpt_correction_type gaussian
_exptl_absorpt_process_details XPREP
_exptl_crystal_colour colourless
_exptl_crystal_density_diffrn 1.228
_exptl_crystal_density_meas ?
_exptl_crystal_density_method 'not measured'
_exptl_crystal_description block
_exptl_crystal_F_000 648
_exptl_crystal_size_max 0.586
_exptl_crystal_size_mid 0.167
_exptl_crystal_size_min 0.102
_exptl_transmission_factor_max none
_exptl_transmission_factor_min none
_refine_diff_density_max 0.61
_refine_diff_density_min -0.293
_refine_diff_density_rms 0.062
_refine_ls_extinction_coef 0.013(3)
_refine_ls_extinction_expression Fc^*^=kFc[1+0.001xFc^2^\l^3^/sin(2\q)]^-1/4^
_refine_ls_extinction_method 'SHELXL-2014/7 (Sheldrick 2014'
_refine_ls_goodness_of_fit_ref 1.03
_refine_ls_hydrogen_treatment constr
_refine_ls_matrix_type full
_refine_ls_number_constraints 0
_refine_ls_number_parameters 380
_refine_ls_number_reflns 7388
_refine_ls_number_restraints 1
_refine_ls_restrained_S_all 1.11
_refine_ls_R_factor_all 0.1641
_refine_ls_R_factor_gt 0.0707
_refine_ls_shift/su_max 0
_refine_ls_shift/su_mean 0
_refine_ls_structure_factor_coef Fsqd
_refine_ls_weighting_details 'w=1/[\s^2^(Fo^2^)+(0.1173P)^2^+0.1440P] where P=(Fo^2^+2Fc^2^)/3'
_refine_ls_weighting_scheme calc
_refine_ls_wR_factor_gt 0.1897
_refine_ls_wR_factor_ref 0.2439
_reflns_Friedel_coverage 0
_reflns_number_gt 3250
_reflns_number_total 7388
_reflns_threshold_expression 'I > 2\s(I)'
_cod_data_source_file c8ce00984h2.cif
_cod_data_source_block shelx_CCDC1
_cod_depositor_comments
;
The following automatic conversions were performed:

'_chemical_melting_point' value 'none' was changed to '?' - the value
is undefined or not given.

'_exptl_crystal_density_meas' value 'none' was changed to '?' - the
value is perceived as not measured.

Automatic conversion script
Id: cif_fix_values 4973 2017-02-22 13:04:09Z antanas 

 Adding full bibliography for 7231210--7231217.cif.
;
_cod_database_code 7231216
_shelx_estimated_absorpt_t_min 0.933
_shelx_estimated_absorpt_t_max 0.972

loop_
_symmetry_equiv_pos_as_xyz
'x, y, z'
'-x, -y, -z'

loop_
_atom_site_label
_atom_site_type_symbol
_atom_site_fract_x
_atom_site_fract_y
_atom_site_fract_z
_atom_site_U_iso_or_equiv
_atom_site_adp_type
_atom_site_occupancy
_atom_site_site_symmetry_order
_atom_site_calc_flag
_atom_site_refinement_flags_posn
_atom_site_refinement_flags_adp
Cl1 Cl 0.01058(12) 0.74867(10) 0.44931(9) 0.1029(5) Uani 1 1 d . .
N2A N 0.4162(2) 1.2057(2) -0.2138(2) 0.0615(7) Uani 1 1 d . .
N1A N 0.3462(2) 1.1100(2) -0.1264(2) 0.0548(7) Uani 1 1 d . .
C52A C 0.1092(3) 1.0351(3) 0.1564(3) 0.0613(9) Uani 1 1 d . .
H52A H 0.0693 1.1026 0.1242 0.074 Uiso 1 1 calc R U
C51A C 0.2388(3) 1.0188(3) 0.0940(3) 0.0545(8) Uani 1 1 d . .
C5A C 0.3126(3) 1.1096(3) -0.0203(3) 0.0552(8) Uani 1 1 d . .
C53A C 0.0403(3) 0.9527(3) 0.2646(3) 0.0645(9) Uani 1 1 d . .
H53A H -0.0461 0.9642 0.3051 0.077 Uiso 1 1 calc R U
C56A C 0.2965(3) 0.9193(3) 0.1474(3) 0.0663(9) Uani 1 1 d . .
H56A H 0.3838 0.9081 0.109 0.08 Uiso 1 1 calc R U
C3A C 0.4262(3) 1.2663(3) -0.1626(3) 0.0614(9) Uani 1 1 d . .
C4A C 0.3635(3) 1.2108(3) -0.0434(3) 0.0622(9) Uani 1 1 d . .
H4A H 0.357 1.2366 0.0101 0.075 Uiso 1 1 calc R U
C54A C 0.0987(4) 0.8538(3) 0.3129(3) 0.0666(9) Uani 1 1 d . .
C11A C 0.3186(3) 1.0234(3) -0.1573(3) 0.0604(9) Uani 1 1 d . .
C55A C 0.2279(4) 0.8373(3) 0.2556(3) 0.0736(10) Uani 1 1 d . .
H55A H 0.2682 0.7709 0.29 0.088 Uiso 1 1 calc R U
O32A O 0.5458(4) 1.4126(3) -0.3403(3) 0.1303(14) Uani 1 1 d . .
C31A C 0.4968(4) 1.3776(3) -0.2286(5) 0.0823(12) Uani 1 1 d . .
O2 O 0.5071(3) 1.4315(3) -0.1831(3) 0.1212(13) Uani 1 1 d . .
C12A C 0.1795(3) 0.9732(3) -0.0830(3) 0.0782(11) Uani 1 1 d . .
H12A H 0.1626 0.9179 -0.1033 0.117 Uiso 1 1 calc R U
H12B H 0.1696 0.9374 -0.0028 0.117 Uiso 1 1 calc R U
H12C H 0.1177 1.0325 -0.0958 0.117 Uiso 1 1 calc R U
C14A C 0.3286(5) 1.0829(4) -0.2832(3) 0.1034(16) Uani 1 1 d . .
H14A H 0.3112 1.0285 -0.3044 0.155 Uiso 1 1 calc R U
H14B H 0.265 1.141 -0.2923 0.155 Uiso 1 1 calc R U
H14C H 0.416 1.1168 -0.3323 0.155 Uiso 1 1 calc R U
C13A C 0.4190(4) 0.9329(4) -0.1405(5) 0.1143(18) Uani 1 1 d . .
H13A H 0.4024 0.8768 -0.1601 0.171 Uiso 1 1 calc R U
H13B H 0.5063 0.9669 -0.1899 0.171 Uiso 1 1 calc R U
H13C H 0.4123 0.8974 -0.0611 0.171 Uiso 1 1 calc R U
C33A C 0.5929(9) 1.5359(6) -0.4130(9) 0.222(5) Uani 1 1 d D .
H33A H 0.5499 1.5747 -0.469 0.266 Uiso 1 1 calc R U
H33B H 0.5747 1.5744 -0.3646 0.266 Uiso 1 1 calc R U
C34A C 0.7207(10) 1.5331(8) -0.4655(9) 0.262(6) Uani 1 1 d D .
H34A H 0.7579 1.6094 -0.5139 0.393 Uiso 1 1 calc R U
H34B H 0.7612 1.4939 -0.4087 0.393 Uiso 1 1 calc R U
H34C H 0.7365 1.4941 -0.5124 0.393 Uiso 1 1 calc R U
Cl2 Cl 0.2725(2) 0.07957(12) 0.40964(13) 0.1730(9) Uani 1 1 d . .
N2 N 0.1023(3) 0.6908(2) -0.0323(2) 0.0558(7) Uani 1 1 d . .
N1 N 0.0958(2) 0.5987(2) 0.0678(2) 0.0530(7) Uani 1 1 d . .
O32 O 0.3430(2) 0.7319(2) -0.30474(19) 0.0764(7) Uani 1 1 d . .
O1 O 0.1757(3) 0.8424(2) -0.2695(2) 0.0823(8) Uani 1 1 d . .
C3 C 0.2024(3) 0.6735(3) -0.1141(3) 0.0523(8) Uani 1 1 d . .
C4 C 0.2607(3) 0.5711(3) -0.0683(3) 0.0557(8) Uani 1 1 d . .
H4 H 0.3327 0.5416 -0.1087 0.067 Uiso 1 1 calc R U
C31 C 0.2348(3) 0.7586(3) -0.2357(3) 0.0575(8) Uani 1 1 d . .
C51 C 0.2107(3) 0.4122(3) 0.1364(3) 0.0555(8) Uani 1 1 d . .
C11 C -0.0042(3) 0.5966(3) 0.1781(3) 0.0614(9) Uani 1 1 d . .
C5 C 0.1903(3) 0.5228(3) 0.0485(3) 0.0533(8) Uani 1 1 d . .
C56 C 0.1248(4) 0.3184(3) 0.1866(3) 0.0710(10) Uani 1 1 d . .
H56 H 0.0538 0.3247 0.1636 0.085 Uiso 1 1 calc R U
C52 C 0.3195(4) 0.3981(3) 0.1667(3) 0.0768(11) Uani 1 1 d . .
H52 H 0.3799 0.4589 0.1313 0.092 Uiso 1 1 calc R U
C33 C 0.3832(4) 0.8058(3) -0.4287(3) 0.0838(12) Uani 1 1 d . .
H33C H 0.4779 0.8027 -0.4656 0.101 Uiso 1 1 calc R U
H33D H 0.3634 0.8837 -0.4414 0.101 Uiso 1 1 calc R U
C55 C 0.1448(5) 0.2171(3) 0.2696(4) 0.0909(14) Uani 1 1 d . .
H55 H 0.0859 0.1554 0.3047 0.109 Uiso 1 1 calc R U
C53 C 0.3404(5) 0.2961(4) 0.2483(4) 0.0988(14) Uani 1 1 d . .
H53 H 0.4148 0.2878 0.2675 0.119 Uiso 1 1 calc R U
C54 C 0.2524(6) 0.2068(4) 0.3011(4) 0.0942(15) Uani 1 1 d . .
C34 C 0.3141(5) 0.7709(4) -0.4807(4) 0.1133(17) Uani 1 1 d . .
H34D H 0.3418 0.8205 -0.5624 0.17 Uiso 1 1 calc R U
H34E H 0.3347 0.6942 -0.4691 0.17 Uiso 1 1 calc R U
H34F H 0.2204 0.775 -0.4449 0.17 Uiso 1 1 calc R U
C12 C -0.1196(6) 0.5218(6) 0.2170(6) 0.169(3) Uani 1 1 d . .
H12D H -0.157 0.55 0.1578 0.254 Uiso 1 1 calc R U
H12E H -0.0914 0.446 0.2313 0.254 Uiso 1 1 calc R U
H12F H -0.185 0.5212 0.287 0.254 Uiso 1 1 calc R U
C14 C -0.0520(6) 0.7145(4) 0.1573(4) 0.138(2) Uani 1 1 d . .
H14D H 0.0211 0.7643 0.132 0.207 Uiso 1 1 calc R U
H14E H -0.0901 0.742 0.0987 0.207 Uiso 1 1 calc R U
H14F H -0.1175 0.7123 0.228 0.207 Uiso 1 1 calc R U
C13 C 0.0582(6) 0.5571(6) 0.2665(4) 0.151(3) Uani 1 1 d . .
H13D H 0.1321 0.6075 0.2382 0.227 Uiso 1 1 calc R U
H13E H -0.0054 0.5569 0.337 0.227 Uiso 1 1 calc R U
H13F H 0.0882 0.4816 0.2813 0.227 Uiso 1 1 calc R U

loop_
_atom_site_aniso_label
_atom_site_aniso_U_11
_atom_site_aniso_U_22
_atom_site_aniso_U_33
_atom_site_aniso_U_23
_atom_site_aniso_U_13
_atom_site_aniso_U_12
Cl1 0.1005(8) 0.0998(9) 0.0656(7) -0.0150(6) -0.0101(6) -0.0090(6)
N2A 0.0503(16) 0.0612(17) 0.0639(18) -0.0269(15) -0.0098(14) -0.0064(13)
N1A 0.0439(14) 0.0600(16) 0.0564(17) -0.0291(14) -0.0076(13) -0.0054(12)
C52A 0.053(2) 0.071(2) 0.060(2) -0.0321(19) -0.0193(18) 0.0083(17)
C51A 0.0468(18) 0.066(2) 0.057(2) -0.0333(17) -0.0177(16) 0.0044(16)
C5A 0.0414(17) 0.066(2) 0.060(2) -0.0335(18) -0.0136(15) 0.0040(15)
C53A 0.051(2) 0.080(3) 0.057(2) -0.034(2) -0.0110(17) 0.0033(18)
C56A 0.0504(19) 0.077(2) 0.065(2) -0.031(2) -0.0179(18) 0.0118(18)
C3A 0.0477(19) 0.058(2) 0.074(2) -0.0338(19) -0.0119(18) 0.0026(15)
C4A 0.0532(19) 0.071(2) 0.075(3) -0.046(2) -0.0203(18) 0.0068(17)
C54A 0.066(2) 0.077(2) 0.049(2) -0.0249(18) -0.0146(18) -0.0033(19)
C11A 0.056(2) 0.066(2) 0.061(2) -0.0344(18) -0.0115(16) -0.0073(16)
C55A 0.070(2) 0.076(3) 0.068(3) -0.028(2) -0.028(2) 0.017(2)
O32A 0.157(3) 0.081(2) 0.104(3) -0.0204(19) -0.003(2) -0.057(2)
C31A 0.061(2) 0.060(2) 0.112(4) -0.041(3) -0.010(2) -0.0058(19)
O2 0.109(2) 0.094(2) 0.159(3) -0.079(2) -0.007(2) -0.0287(18)
C12A 0.068(2) 0.092(3) 0.080(3) -0.049(2) -0.010(2) -0.022(2)
C14A 0.130(4) 0.113(4) 0.063(3) -0.041(3) -0.012(3) -0.046(3)
C13A 0.102(3) 0.133(4) 0.185(5) -0.125(4) -0.077(4) 0.052(3)
C33A 0.215(9) 0.128(6) 0.237(10) -0.081(6) 0.029(8) -0.071(6)
C34A 0.243(11) 0.211(9) 0.253(11) -0.134(8) 0.064(9) -0.100(8)
Cl2 0.246(2) 0.0995(10) 0.1037(11) -0.0082(8) -0.0657(12) 0.0835(12)
N2 0.0610(17) 0.0495(15) 0.0468(16) -0.0145(13) -0.0189(13) 0.0046(12)
N1 0.0556(16) 0.0509(15) 0.0465(15) -0.0184(13) -0.0169(12) 0.0027(12)
O32 0.0806(17) 0.0712(16) 0.0450(14) -0.0128(12) -0.0111(12) 0.0159(13)
O1 0.0968(19) 0.0648(16) 0.0647(16) -0.0181(13) -0.0300(14) 0.0269(14)
C3 0.0566(19) 0.0499(18) 0.0475(19) -0.0195(15) -0.0190(16) 0.0041(15)
C4 0.0587(19) 0.0517(19) 0.049(2) -0.0190(16) -0.0176(16) 0.0053(15)
C31 0.068(2) 0.0493(19) 0.053(2) -0.0203(16) -0.0233(18) 0.0043(17)
C51 0.069(2) 0.0487(18) 0.0483(18) -0.0194(15) -0.0238(16) 0.0044(16)
C11 0.062(2) 0.062(2) 0.050(2) -0.0238(17) -0.0116(17) 0.0026(17)
C5 0.0538(19) 0.0518(18) 0.058(2) -0.0249(16) -0.0231(16) 0.0037(15)
C56 0.087(3) 0.055(2) 0.068(2) -0.0210(19) -0.031(2) -0.0022(19)
C52 0.079(3) 0.074(2) 0.078(3) -0.024(2) -0.043(2) 0.012(2)
C33 0.092(3) 0.081(3) 0.042(2) -0.0080(19) -0.012(2) 0.004(2)
C55 0.129(4) 0.056(2) 0.069(3) -0.022(2) -0.022(3) -0.006(2)
C53 0.107(4) 0.096(3) 0.091(3) -0.032(3) -0.057(3) 0.039(3)
C54 0.135(4) 0.065(3) 0.066(3) -0.023(2) -0.042(3) 0.041(3)
C34 0.139(4) 0.122(4) 0.064(3) -0.024(3) -0.033(3) -0.030(3)
C12 0.116(4) 0.217(7) 0.160(6) -0.127(6) 0.046(4) -0.078(5)
C14 0.175(5) 0.089(3) 0.076(3) -0.029(3) 0.003(3) 0.049(3)
C13 0.144(5) 0.259(8) 0.105(4) -0.127(5) -0.070(4) 0.093(5)

loop_
_atom_type_symbol
_atom_type_description
_atom_type_scat_dispersion_real
_atom_type_scat_dispersion_imag
_atom_type_scat_source
C C 0.0033 0.0016 'International Tables Vol C Tables 4.2.6.8 and 6.1.1.4'
H H 0 0 'International Tables Vol C Tables 4.2.6.8 and 6.1.1.4'
Cl Cl 0.1484 0.1585 'International Tables Vol C Tables 4.2.6.8 and 6.1.1.4'
N N 0.0061 0.0033 'International Tables Vol C Tables 4.2.6.8 and 6.1.1.4'
O O 0.0106 0.006 'International Tables Vol C Tables 4.2.6.8 and 6.1.1.4'

loop_
_geom_angle_atom_site_label_1
_geom_angle_atom_site_label_2
_geom_angle_atom_site_label_3
_geom_angle
C3A N2A N1A 105.0(3)
N2A N1A C5A 111.6(2)
N2A N1A C11A 117.6(2)
C5A N1A C11A 130.8(3)
C53A C52A C51A 120.7(3)
C56A C51A C52A 117.7(3)
C56A C51A C5A 122.1(3)
C52A C51A C5A 120.0(3)
C4A C5A N1A 105.8(3)
C4A C5A C51A 127.3(3)
N1A C5A C51A 126.9(3)
C54A C53A C52A 120.0(3)
C55A C56A C51A 121.5(3)
N2A C3A C4A 111.7(3)
N2A C3A C31A 122.2(4)
C4A C3A C31A 126.1(4)
C5A C4A C3A 105.9(3)
C53A C54A C55A 120.6(3)
C53A C54A Cl1 119.9(3)
C55A C54A Cl1 119.5(3)
N1A C11A C13A 108.6(3)
N1A C11A C12A 110.0(3)
C13A C11A C12A 111.3(3)
N1A C11A C14A 108.4(3)
C13A C11A C14A 110.7(3)
C12A C11A C14A 107.8(3)
C56A C55A C54A 119.4(3)
C31A O32A C33A 116.2(5)
O2 C31A O32A 123.1(4)
O2 C31A C3A 122.4(5)
O32A C31A C3A 114.5(4)
C34A C33A O32A 104.7(8)
C3 N2 N1 105.0(2)
N2 N1 C5 111.4(2)
N2 N1 C11 117.6(2)
C5 N1 C11 131.0(3)
C31 O32 C33 116.9(3)
N2 C3 C4 111.8(3)
N2 C3 C31 118.8(3)
C4 C3 C31 129.3(3)
C5 C4 C3 105.7(3)
O1 C31 O32 123.6(3)
O1 C31 C3 125.6(3)
O32 C31 C3 110.8(3)
C52 C51 C56 118.5(3)
C52 C51 C5 120.1(3)
C56 C51 C5 121.4(3)
C12 C11 C13 112.0(5)
C12 C11 N1 109.0(3)
C13 C11 N1 109.3(3)
C12 C11 C14 108.1(5)
C13 C11 C14 108.6(4)
N1 C11 C14 109.8(3)
C4 C5 N1 106.1(3)
C4 C5 C51 127.3(3)
N1 C5 C51 126.7(3)
C55 C56 C51 120.2(4)
C53 C52 C51 121.0(4)
O32 C33 C34 110.7(3)
C56 C55 C54 119.9(4)
C54 C53 C52 120.0(4)
C53 C54 C55 120.3(4)
C53 C54 Cl2 120.7(5)
C55 C54 Cl2 119.1(5)

loop_
_geom_bond_atom_site_label_1
_geom_bond_atom_site_label_2
_geom_bond_distance
Cl1 C54A 1.739(4)
N2A C3A 1.333(4)
N2A N1A 1.348(3)
N1A C5A 1.376(4)
N1A C11A 1.498(4)
C52A C53A 1.371(4)
C52A C51A 1.399(4)
C51A C56A 1.385(5)
C51A C5A 1.471(4)
C5A C4A 1.375(4)
C53A C54A 1.366(5)
C56A C55A 1.369(5)
C3A C4A 1.383(5)
C3A C31A 1.467(5)
C54A C55A 1.376(5)
C11A C13A 1.507(5)
C11A C12A 1.510(4)
C11A C14A 1.523(5)
O32A C31A 1.300(6)
O32A C33A 1.510(7)
C31A O2 1.191(5)
C33A C34A 1.312(10)
Cl2 C54 1.729(4)
N2 C3 1.328(4)
N2 N1 1.351(3)
N1 C5 1.378(4)
N1 C11 1.495(4)
O32 C31 1.332(4)
O32 C33 1.456(4)
O1 C31 1.194(4)
C3 C4 1.390(4)
C3 C31 1.471(4)
C4 C5 1.368(4)
C51 C52 1.375(5)
C51 C56 1.395(5)
C51 C5 1.473(4)
C11 C12 1.487(6)
C11 C13 1.488(6)
C11 C14 1.506(5)
C56 C55 1.369(5)
C52 C53 1.369(5)
C33 C34 1.465(6)
C55 C54 1.380(6)
C53 C54 1.360(7)
